data_7113241
loop_
_publ_author_name
'Yao, Shenglai'
'Block, Stefan'
'Brym, Markus'
'Driess, Matthias'

_publ_section_title
;
 A new type of heteroleptic complex of divalent lead and synthesis of the
 P-plumbyleniophosphasilene, R2Si=P--Pb(L): (L = \b-diketiminate)
;
_journal_coden_ASTM CHCOFS
_journal_issue 37
_journal_name_full
;
 Chemical Communications (Cambridge, United Kingdom)
;
_journal_page_first 3844
_journal_page_last 3846
_journal_paper_doi 10.1039/b710888e
_journal_year 2007
_chemical_formula_sum 'C38 H66 N3 Pb Si2'
_chemical_formula_weight 828.31
_space_group_IT_number 2
_symmetry_cell_setting triclinic
_symmetry_Int_Tables_number 2
_symmetry_space_group_name_Hall '-P 1'
_symmetry_space_group_name_H-M 'P -1'
_atom_sites_solution_hydrogens geom
_atom_sites_solution_primary direct
_atom_sites_solution_secondary difmap
_audit_creation_method SHELXL-97
_cell_angle_alpha 76.037(2)
_cell_angle_beta 89.319(2)
_cell_angle_gamma 65.115(2)
_cell_formula_units_Z 2
_cell_length_a 11.9877(7)
_cell_length_b 12.6789(8)
_cell_length_c 15.1520(10)
_cell_measurement_temperature 173(2)
_cell_volume 2016.9(2)
_computing_cell_refinement 'SAINT (Siemens, 1995)'
_computing_data_collection 'SMART (Siemens, 1995)'
_computing_data_reduction 'SAINT (Siemens, 1995)'
_computing_publication_material 'SHELXL-97 (Sheldrick, 1997)'
_computing_structure_refinement 'SHELXL-97 (Sheldrick, 1997)'
_computing_structure_solution 'SHELXS-97 (Sheldrick, 1990)'
_diffrn_ambient_temperature 173(2)
_diffrn_measured_fraction_theta_full 0.985
_diffrn_measured_fraction_theta_max 0.985
_diffrn_measurement_device_type 'Siemens SMART CCD'
_diffrn_measurement_method \w
_diffrn_radiation_monochromator graphite
_diffrn_radiation_probe x-ray
_diffrn_radiation_type MoK\a
_diffrn_radiation_wavelength 0.71073
_diffrn_reflns_av_R_equivalents 0.0441
_diffrn_reflns_av_sigmaI/netI 0.0662
_diffrn_reflns_limit_h_max 14
_diffrn_reflns_limit_h_min -14
_diffrn_reflns_limit_k_max 15
_diffrn_reflns_limit_k_min -14
_diffrn_reflns_limit_l_max 18
_diffrn_reflns_limit_l_min -11
_diffrn_reflns_number 12160
_diffrn_reflns_theta_full 25.00
_diffrn_reflns_theta_max 25.00
_diffrn_reflns_theta_min 1.88
_diffrn_source 'fine-focus sealed tube'
_exptl_absorpt_coefficient_mu 4.270
_exptl_absorpt_correction_T_max 0.2800
_exptl_absorpt_correction_T_min 0.2800
_exptl_absorpt_correction_type empirical
_exptl_absorpt_process_details 'SADABS (Sheldrick, 1996)'
_exptl_crystal_colour yellow
_exptl_crystal_density_diffrn 1.364
_exptl_crystal_density_method 'not measured'
_exptl_crystal_description rod
_exptl_crystal_F_000 850
_exptl_crystal_size_max 0.40
_exptl_crystal_size_mid 0.40
_exptl_crystal_size_min 0.40
_refine_diff_density_max 2.837
_refine_diff_density_min -2.401
_refine_diff_density_rms 0.223
_refine_ls_extinction_method none
_refine_ls_goodness_of_fit_ref 1.045
_refine_ls_hydrogen_treatment constr
_refine_ls_matrix_type full
_refine_ls_number_parameters 414
_refine_ls_number_reflns 6989
_refine_ls_number_restraints 0
_refine_ls_restrained_S_all 1.045
_refine_ls_R_factor_all 0.0713
_refine_ls_R_factor_gt 0.0586
_refine_ls_shift/su_max 0.001
_refine_ls_shift/su_mean 0.000
_refine_ls_structure_factor_coef Fsqd
_refine_ls_weighting_details 'calc w=1/[\s^2^(Fo^2^)+(0.1345P)^2^+0.0000P] where P=(Fo^2^+2Fc^2^)/3'
_refine_ls_weighting_scheme calc
_refine_ls_wR_factor_gt 0.1674
_refine_ls_wR_factor_ref 0.1809
_reflns_number_gt 5838
_reflns_number_total 6989
_reflns_threshold_expression >2sigma(I)
_cod_duplicate_entry 7102147
_cod_data_source_file b710888e.txt
_cod_data_source_block Pb-NTMS2
_cod_database_code 7113241

loop_
_symmetry_equiv_pos_as_xyz
'x, y, z'
'-x, -y, -z'

loop_
_atom_site_label
_atom_site_type_symbol
_atom_site_fract_x
_atom_site_fract_y
_atom_site_fract_z
_atom_site_U_iso_or_equiv
_atom_site_adp_type
_atom_site_occupancy
_atom_site_symmetry_multiplicity
_atom_site_calc_flag
_atom_site_refinement_flags
Pb1 Pb 0.73553(3) 0.51735(3) 0.67129(2) 0.03694(16) Uani 1 1 d .
Si1 Si 0.7004(3) 0.7618(2) 0.77166(19) 0.0420(6) Uani 1 1 d .
N1 N 0.7478(8) 0.6851(7) 0.6890(5) 0.0393(17) Uani 1 1 d .
C1 C 0.4758(9) 0.4434(10) 0.8892(8) 0.050(2) Uani 1 1 d .
H1A H 0.4105 0.5259 0.8764 0.075 Uiso 1 1 calc R
H1B H 0.4979 0.4106 0.9553 0.075 Uiso 1 1 calc R
H1C H 0.4461 0.3933 0.8656 0.075 Uiso 1 1 calc R
Si2 Si 0.7827(3) 0.7522(2) 0.58430(19) 0.0423(6) Uani 1 1 d .
N2 N 0.5764(7) 0.4996(7) 0.7545(5) 0.0395(17) Uani 1 1 d .
C2 C 0.5877(9) 0.4442(8) 0.8434(7) 0.041(2) Uani 1 1 d .
N3 N 0.8594(7) 0.3796(7) 0.8011(5) 0.0363(16) Uani 1 1 d .
C3 C 0.7003(8) 0.3814(7) 0.9015(6) 0.0358(19) Uani 1 1 d .
H3 H 0.6904 0.3579 0.9644 0.043 Uiso 1 1 calc R
C4 C 0.8232(9) 0.3481(8) 0.8825(7) 0.039(2) Uani 1 1 d .
C5 C 0.9169(9) 0.2616(12) 0.9627(7) 0.055(3) Uani 1 1 d .
H5A H 0.9865 0.2828 0.9641 0.082 Uiso 1 1 calc R
H5B H 0.9469 0.1793 0.9563 0.082 Uiso 1 1 calc R
H5C H 0.8779 0.2668 1.0197 0.082 Uiso 1 1 calc R
C6 C 0.4679(9) 0.5222(8) 0.6970(7) 0.041(2) Uani 1 1 d .
C7 C 0.3707(10) 0.6410(9) 0.6702(7) 0.047(2) Uani 1 1 d .
C8 C 0.2680(10) 0.6566(10) 0.6151(7) 0.050(2) Uani 1 1 d .
H8 H 0.2002 0.7339 0.5966 0.059 Uiso 1 1 calc R
C9 C 0.2639(11) 0.5626(12) 0.5875(8) 0.059(3) Uani 1 1 d .
H9 H 0.1925 0.5769 0.5510 0.070 Uiso 1 1 calc R
C10 C 0.3590(10) 0.4488(11) 0.6106(8) 0.051(2) Uani 1 1 d .
H10 H 0.3544 0.3857 0.5898 0.061 Uiso 1 1 calc R
C11 C 0.4680(11) 0.4270(11) 0.6682(8) 0.055(3) Uani 1 1 d .
C12 C 0.5727(10) 0.3020(11) 0.6899(10) 0.060(3) Uani 1 1 d .
H12 H 0.6473 0.3086 0.7117 0.072 Uiso 1 1 calc R
C13 C 0.5509(17) 0.2125(14) 0.7662(14) 0.103(6) Uani 1 1 d .
H13A H 0.5261 0.2467 0.8187 0.154 Uiso 1 1 calc R
H13B H 0.6272 0.1379 0.7846 0.154 Uiso 1 1 calc R
H13C H 0.4853 0.1951 0.7446 0.154 Uiso 1 1 calc R
C14 C 0.6044(19) 0.2532(19) 0.6059(14) 0.107(6) Uani 1 1 d .
H14A H 0.5382 0.2347 0.5872 0.160 Uiso 1 1 calc R
H14B H 0.6822 0.1798 0.6205 0.160 Uiso 1 1 calc R
H14C H 0.6133 0.3137 0.5559 0.160 Uiso 1 1 calc R
C15 C 0.3712(10) 0.7456(9) 0.6969(8) 0.051(2) Uani 1 1 d .
H15 H 0.4587 0.7253 0.7165 0.061 Uiso 1 1 calc R
C16 C 0.3233(12) 0.8612(11) 0.6164(10) 0.063(3) Uani 1 1 d .
H16A H 0.3489 0.8393 0.5592 0.095 Uiso 1 1 calc R
H16B H 0.3578 0.9152 0.6271 0.095 Uiso 1 1 calc R
H16C H 0.2329 0.9020 0.6122 0.095 Uiso 1 1 calc R
C17 C 0.2954(17) 0.7744(13) 0.7772(10) 0.083(4) Uani 1 1 d .
H17A H 0.3079 0.8369 0.7972 0.124 Uiso 1 1 calc R
H17B H 0.3222 0.7016 0.8279 0.124 Uiso 1 1 calc R
H17C H 0.2075 0.8032 0.7578 0.124 Uiso 1 1 calc R
C18 C 0.9888(9) 0.3145(9) 0.7846(7) 0.045(2) Uani 1 1 d .
C19 C 1.0177(9) 0.2162(9) 0.7473(8) 0.047(2) Uani 1 1 d .
C20 C 1.1401(11) 0.1587(10) 0.7293(9) 0.056(3) Uani 1 1 d .
H20 H 1.1624 0.0907 0.7054 0.067 Uiso 1 1 calc R
C21 C 1.2289(9) 0.1936(12) 0.7439(9) 0.063(3) Uani 1 1 d .
H21 H 1.3110 0.1521 0.7298 0.075 Uiso 1 1 calc R
C22 C 1.1959(9) 0.2926(10) 0.7802(7) 0.049(2) Uani 1 1 d .
H22 H 1.2574 0.3176 0.7919 0.059 Uiso 1 1 calc R
C23 C 1.0778(9) 0.3551(9) 0.7996(7) 0.044(2) Uani 1 1 d .
C24 C 1.0524(10) 0.4615(10) 0.8391(7) 0.047(2) Uani 1 1 d .
H24 H 0.9625 0.4992 0.8474 0.056 Uiso 1 1 calc R
C25 C 1.0841(12) 0.5583(11) 0.7752(9) 0.060(3) Uani 1 1 d .
H25A H 1.1693 0.5207 0.7601 0.090 Uiso 1 1 calc R
H25B H 1.0755 0.6204 0.8062 0.090 Uiso 1 1 calc R
H25C H 1.0275 0.5951 0.7190 0.090 Uiso 1 1 calc R
C26 C 1.1266(13) 0.4210(13) 0.9325(9) 0.067(3) Uani 1 1 d .
H26A H 1.2134 0.4022 0.9240 0.100 Uiso 1 1 calc R
H26B H 1.1206 0.3491 0.9698 0.100 Uiso 1 1 calc R
H26C H 1.0931 0.4857 0.9635 0.100 Uiso 1 1 calc R
C27 C 0.9278(10) 0.1684(10) 0.7267(10) 0.061(3) Uani 1 1 d .
H27 H 0.8421 0.2321 0.7252 0.074 Uiso 1 1 calc R
C28 C 0.9407(16) 0.1373(17) 0.6339(12) 0.088(5) Uani 1 1 d .
H28A H 0.9368 0.2067 0.5860 0.132 Uiso 1 1 calc R
H28B H 0.8734 0.1174 0.6201 0.132 Uiso 1 1 calc R
H28C H 1.0203 0.0682 0.6364 0.132 Uiso 1 1 calc R
C29 C 0.944(2) 0.0562(19) 0.8036(13) 0.107(7) Uani 1 1 d .
H29A H 0.8796 0.0313 0.7933 0.160 Uiso 1 1 calc R
H29B H 0.9385 0.0757 0.8627 0.160 Uiso 1 1 calc R
H29C H 1.0256 -0.0095 0.8035 0.160 Uiso 1 1 calc R
C30 C 0.6484(10) 0.6789(9) 0.8705(7) 0.046(2) Uani 1 1 d .
H30A H 0.5745 0.6731 0.8499 0.069 Uiso 1 1 calc R
H30B H 0.6290 0.7224 0.9182 0.069 Uiso 1 1 calc R
H30C H 0.7144 0.5978 0.8952 0.069 Uiso 1 1 calc R
C31 C 0.8259(10) 0.7882(12) 0.8256(8) 0.054(3) Uani 1 1 d .
H31A H 0.8898 0.7110 0.8612 0.081 Uiso 1 1 calc R
H31B H 0.7896 0.8413 0.8658 0.081 Uiso 1 1 calc R
H31C H 0.8629 0.8259 0.7774 0.081 Uiso 1 1 calc R
C32 C 0.5698(12) 0.9153(10) 0.7262(9) 0.056(3) Uani 1 1 d .
H32A H 0.5938 0.9603 0.6733 0.084 Uiso 1 1 calc R
H32B H 0.5511 0.9587 0.7740 0.084 Uiso 1 1 calc R
H32C H 0.4965 0.9071 0.7076 0.084 Uiso 1 1 calc R
C33 C 0.8541(13) 0.8571(11) 0.5917(10) 0.063(3) Uani 1 1 d .
H33A H 0.7941 0.9261 0.6112 0.094 Uiso 1 1 calc R
H33B H 0.8776 0.8855 0.5316 0.094 Uiso 1 1 calc R
H33C H 0.9276 0.8143 0.6361 0.094 Uiso 1 1 calc R
C34 C 0.6432(11) 0.8377(12) 0.4998(9) 0.061(3) Uani 1 1 d .
H34A H 0.5988 0.7880 0.4999 0.092 Uiso 1 1 calc R
H34B H 0.6683 0.8586 0.4387 0.092 Uiso 1 1 calc R
H34C H 0.5888 0.9116 0.5164 0.092 Uiso 1 1 calc R
C35 C 0.8958(9) 0.6377(10) 0.5300(8) 0.048(2) Uani 1 1 d .
H35A H 0.9620 0.5762 0.5764 0.072 Uiso 1 1 calc R
H35B H 0.9313 0.6773 0.4819 0.072 Uiso 1 1 calc R
H35C H 0.8533 0.5997 0.5034 0.072 Uiso 1 1 calc R
C36 C 1.2424(15) -0.0177(18) 0.9741(12) 0.088(5) Uani 1 1 d .
H36A H 1.2234 -0.0148 1.0368 0.132 Uiso 1 1 calc R
H36B H 1.2187 -0.0757 0.9567 0.132 Uiso 1 1 calc R
H36C H 1.1962 0.0622 0.9324 0.132 Uiso 1 1 calc R
C37 C 1.3809(12) -0.0567(13) 0.9684(10) 0.070(3) Uani 1 1 d .
H37A H 1.4261 -0.1414 1.0044 0.084 Uiso 1 1 calc R
H37B H 1.3981 -0.0533 0.9040 0.084 Uiso 1 1 calc R
C38 C 1.4295(12) 0.0189(13) 1.0026(9) 0.067(3) Uani 1 1 d .
H38A H 1.4121 0.0154 1.0670 0.080 Uiso 1 1 calc R
H38B H 1.3838 0.1036 0.9666 0.080 Uiso 1 1 calc R

loop_
_atom_site_aniso_label
_atom_site_aniso_U_11
_atom_site_aniso_U_22
_atom_site_aniso_U_33
_atom_site_aniso_U_23
_atom_site_aniso_U_13
_atom_site_aniso_U_12
Pb1 0.0405(2) 0.0304(2) 0.0407(2) -0.01383(14) 0.00896(14) -0.01363(15)
Si1 0.0467(14) 0.0343(13) 0.0457(14) -0.0163(12) 0.0078(11) -0.0150(12)
N1 0.052(5) 0.031(4) 0.040(4) -0.012(3) 0.012(3) -0.021(4)
C1 0.040(5) 0.044(6) 0.055(6) -0.012(5) 0.015(4) -0.009(4)
Si2 0.0454(14) 0.0321(13) 0.0483(15) -0.0124(11) 0.0097(11) -0.0148(11)
N2 0.038(4) 0.037(4) 0.038(4) -0.008(3) -0.001(3) -0.012(3)
C2 0.039(5) 0.029(4) 0.050(5) -0.019(4) 0.013(4) -0.006(4)
N3 0.035(4) 0.030(4) 0.046(4) -0.015(3) 0.013(3) -0.014(3)
C3 0.042(5) 0.021(4) 0.043(5) -0.012(4) 0.011(4) -0.010(4)
C4 0.049(5) 0.022(4) 0.049(5) -0.011(4) 0.003(4) -0.017(4)
C5 0.037(5) 0.067(7) 0.042(5) -0.003(5) 0.000(4) -0.012(5)
C6 0.044(5) 0.026(4) 0.046(5) -0.013(4) 0.011(4) -0.008(4)
C7 0.052(6) 0.037(5) 0.047(5) -0.007(4) 0.013(4) -0.017(5)
C8 0.043(5) 0.041(5) 0.050(6) -0.008(5) 0.010(4) -0.007(4)
C9 0.047(6) 0.070(8) 0.058(7) -0.014(6) 0.000(5) -0.025(6)
C10 0.050(6) 0.049(6) 0.054(6) -0.015(5) 0.005(5) -0.022(5)
C11 0.064(7) 0.050(6) 0.065(7) -0.025(6) 0.034(6) -0.032(6)
C12 0.042(6) 0.046(6) 0.095(9) -0.033(6) 0.003(6) -0.015(5)
C13 0.094(12) 0.047(8) 0.121(14) 0.003(9) 0.031(10) -0.002(8)
C14 0.104(13) 0.111(15) 0.124(15) -0.078(13) 0.055(11) -0.039(11)
C15 0.048(6) 0.034(5) 0.063(7) -0.012(5) 0.006(5) -0.011(4)
C16 0.063(7) 0.046(6) 0.080(8) -0.015(6) 0.007(6) -0.023(6)
C17 0.125(13) 0.051(7) 0.080(9) -0.037(7) 0.034(9) -0.036(8)
C18 0.037(5) 0.038(5) 0.047(5) -0.003(4) 0.006(4) -0.008(4)
C19 0.039(5) 0.038(5) 0.063(6) -0.021(5) 0.001(4) -0.010(4)
C20 0.052(6) 0.034(5) 0.071(7) -0.022(5) 0.004(5) -0.004(5)
C21 0.025(5) 0.071(8) 0.085(8) -0.032(7) 0.012(5) -0.007(5)
C22 0.037(5) 0.054(6) 0.051(6) -0.008(5) -0.001(4) -0.018(5)
C23 0.043(5) 0.040(5) 0.044(5) -0.011(4) 0.006(4) -0.015(4)
C24 0.041(5) 0.049(6) 0.048(6) -0.012(5) 0.000(4) -0.018(5)
C25 0.061(7) 0.043(6) 0.063(7) -0.009(5) 0.006(5) -0.013(5)
C26 0.074(8) 0.060(8) 0.061(7) -0.016(6) 0.002(6) -0.024(7)
C27 0.039(5) 0.043(6) 0.108(10) -0.041(6) 0.015(6) -0.012(5)
C28 0.085(10) 0.099(12) 0.102(12) -0.036(10) -0.002(9) -0.055(10)
C29 0.145(17) 0.118(15) 0.117(14) -0.047(12) 0.049(13) -0.105(15)
C30 0.055(6) 0.040(5) 0.045(5) -0.016(4) 0.010(4) -0.020(5)
C31 0.052(6) 0.062(7) 0.056(6) -0.026(6) 0.010(5) -0.027(6)
C32 0.072(7) 0.035(5) 0.063(7) -0.026(5) 0.014(6) -0.019(5)
C33 0.082(9) 0.045(6) 0.074(8) -0.021(6) 0.016(7) -0.036(6)
C34 0.051(6) 0.058(7) 0.061(7) -0.023(6) 0.008(5) -0.006(5)
C35 0.042(5) 0.041(5) 0.059(6) -0.014(5) 0.018(4) -0.015(4)
C36 0.077(9) 0.106(13) 0.086(10) -0.026(10) 0.024(8) -0.045(9)
C37 0.063(7) 0.069(8) 0.065(8) -0.021(7) 0.012(6) -0.015(7)
C38 0.066(8) 0.067(8) 0.061(7) -0.023(6) 0.015(6) -0.019(6)

loop_
_atom_type_symbol
_atom_type_description
_atom_type_scat_dispersion_real
_atom_type_scat_dispersion_imag
_atom_type_scat_source
C C 0.0033 0.0016 'International Tables Vol C Tables 4.2.6.8 and 6.1.1.4'
H H 0.0000 0.0000 'International Tables Vol C Tables 4.2.6.8 and 6.1.1.4'
N N 0.0061 0.0033 'International Tables Vol C Tables 4.2.6.8 and 6.1.1.4'
Si Si 0.0817 0.0704 'International Tables Vol C Tables 4.2.6.8 and 6.1.1.4'
Pb Pb -3.3944 10.1111 'International Tables Vol C Tables 4.2.6.8 and 6.1.1.4'

loop_
_geom_angle_atom_site_label_1
_geom_angle_atom_site_label_2
_geom_angle_atom_site_label_3
_geom_angle
_geom_angle_site_symmetry_3
N1 Pb1 N3 99.2(3) .
N1 Pb1 N2 106.6(3) .
N3 Pb1 N2 83.2(3) .
N1 Pb1 Si2 31.3(2) .
N3 Pb1 Si2 118.37(19) .
N2 Pb1 Si2 129.9(2) .
N1 Si1 C30 112.3(4) .
N1 Si1 C32 112.3(5) .
C30 Si1 C32 107.6(5) .
N1 Si1 C31 114.2(5) .
C30 Si1 C31 104.4(5) .
C32 Si1 C31 105.5(6) .
Si1 N1 Si2 120.7(5) .
Si1 N1 Pb1 131.5(4) .
Si2 N1 Pb1 106.3(4) .
N1 Si2 C34 111.5(5) .
N1 Si2 C35 112.0(4) .
C34 Si2 C35 105.3(6) .
N1 Si2 C33 114.3(5) .
C34 Si2 C33 107.8(6) .
C35 Si2 C33 105.4(6) .
N1 Si2 Pb1 42.5(3) .
C34 Si2 Pb1 98.5(5) .
C35 Si2 Pb1 77.9(3) .
C33 Si2 Pb1 151.2(4) .
C2 N2 C6 118.5(8) .
C2 N2 Pb1 125.9(6) .
C6 N2 Pb1 113.3(6) .
N2 C2 C3 125.3(9) .
N2 C2 C1 120.2(9) .
C3 C2 C1 114.5(9) .
C4 N3 C18 119.4(8) .
C4 N3 Pb1 127.0(6) .
C18 N3 Pb1 113.2(6) .
C4 C3 C2 131.4(9) .
N3 C4 C3 125.2(9) .
N3 C4 C5 120.7(9) .
C3 C4 C5 113.9(9) .
C11 C6 C7 123.5(10) .
C11 C6 N2 117.4(9) .
C7 C6 N2 119.1(9) .
C8 C7 C6 116.2(10) .
C8 C7 C15 119.4(10) .
C6 C7 C15 124.5(10) .
C9 C8 C7 121.6(10) .
C10 C9 C8 122.5(10) .
C9 C10 C11 118.4(11) .
C6 C11 C10 117.7(11) .
C6 C11 C12 125.1(11) .
C10 C11 C12 117.1(10) .
C11 C12 C13 113.4(11) .
C11 C12 C14 112.5(13) .
C13 C12 C14 110.2(14) .
C7 C15 C17 113.0(10) .
C7 C15 C16 112.6(10) .
C17 C15 C16 108.3(10) .
C19 C18 C23 121.5(9) .
C19 C18 N3 117.4(9) .
C23 C18 N3 121.0(10) .
C20 C19 C18 116.3(10) .
C20 C19 C27 118.6(10) .
C18 C19 C27 125.1(10) .
C21 C20 C19 124.2(11) .
C20 C21 C22 117.6(10) .
C23 C22 C21 122.3(10) .
C22 C23 C18 118.1(10) .
C22 C23 C24 117.7(9) .
C18 C23 C24 124.2(9) .
C23 C24 C26 111.2(9) .
C23 C24 C25 112.2(9) .
C26 C24 C25 108.4(10) .
C19 C27 C28 112.8(11) .
C19 C27 C29 110.1(12) .
C28 C27 C29 109.7(13) .
C38 C37 C36 113.9(13) .
C37 C38 C38 114.9(15) 2_857

loop_
_geom_bond_atom_site_label_1
_geom_bond_atom_site_label_2
_geom_bond_distance
_geom_bond_site_symmetry_2
Pb1 N1 2.271(8) .
Pb1 N3 2.314(8) .
Pb1 N2 2.334(8) .
Pb1 Si2 3.229(3) .
Si1 N1 1.715(8) .
Si1 C30 1.873(10) .
Si1 C32 1.878(12) .
Si1 C31 1.905(11) .
N1 Si2 1.746(8) .
C1 C2 1.506(14) .
Si2 C34 1.862(12) .
Si2 C35 1.875(11) .
Si2 C33 1.883(12) .
N2 C2 1.338(13) .
N2 C6 1.459(13) .
C2 C3 1.420(13) .
N3 C4 1.329(13) .
N3 C18 1.471(12) .
C3 C4 1.399(14) .
C4 C5 1.515(13) .
C6 C11 1.378(16) .
C6 C7 1.425(14) .
C7 C8 1.412(16) .
C7 C15 1.478(16) .
C8 C9 1.374(18) .
C9 C10 1.373(17) .
C10 C11 1.467(17) .
C11 C12 1.510(16) .
C12 C13 1.52(2) .
C12 C14 1.52(2) .
C15 C17 1.533(18) .
C15 C16 1.552(16) .
C18 C19 1.402(15) .
C18 C23 1.407(15) .
C19 C20 1.394(16) .
C19 C27 1.509(15) .
C20 C21 1.352(18) .
C21 C22 1.396(18) .
C22 C23 1.370(15) .
C23 C24 1.519(15) .
C24 C26 1.535(16) .
C24 C25 1.548(16) .
C27 C28 1.54(2) .
C27 C29 1.54(2) .
C36 C37 1.53(2) .
C37 C38 1.50(2) .
C38 C38 1.56(3) 2_857
